data_7036834
loop_
_publ_author_name
'Chakraborty, Prateeti'
'Adhikary, Jaydeep'
'Samanta, Sugata'
'Majumder, Ishani'
'Massera, Chiara'
'Escudero, Daniel'
'Ghosh, Sanjib'
'Bauza, Antonio'
'Frontera, Antonio'
'Das, Debasis'

_publ_section_title
;
 Influence of para substituents in controlling photophysical behavior and
 different non-covalent weak interactions in zinc complexes of a phenol
 based &quot;end-off&quot; compartmental ligand.
;
_journal_issue 46
_journal_name_full 'Dalton transactions (Cambridge, England : 2003)'
_journal_page_first 20032
_journal_page_last 20044
_journal_paper_doi 10.1039/c5dt02768c
_journal_volume 44
_journal_year 2015
_chemical_formula_moiety '2(Zn2 C24 H34 N4 O7 Cl1), (Zn1 S4 C4 N4)'
_chemical_formula_sum 'C52 H68 Cl2 N12 O14 S4 Zn5'
_chemical_formula_weight 1611.17
_space_group_crystal_system triclinic
_space_group_IT_number 2
_space_group_name_Hall '-P 1'
_space_group_name_H-M_alt 'P -1'
_symmetry_space_group_name_Hall '-P 1'
_symmetry_space_group_name_H-M 'P -1'
_atom_sites_solution_hydrogens geom
_audit_creation_method SHELXL-2014/7
_audit_update_record
;
2015-09-28 deposited with the CCDC.
2015-10-08 downloaded from the CCDC.
;
_cell_angle_alpha 64.249(5)
_cell_angle_beta 72.7210(10)
_cell_angle_gamma 78.743(2)
_cell_formula_units_Z 2
_cell_length_a 12.7700(10)
_cell_length_b 17.504(2)
_cell_length_c 17.798(2)
_cell_measurement_reflns_used 540
_cell_measurement_temperature 293(2)
_cell_measurement_theta_max 24.89
_cell_measurement_theta_min 1.30
_cell_volume 3411.4(6)
_computing_cell_refinement 'APEX-II (2008)'
_computing_data_collection 'APEX-II (2008)'
_computing_data_reduction 'SAINT (2008)'
_computing_molecular_graphics 'Mercury CSD 3.6'
_computing_publication_material 'SHELXL and WINGX (Farrugia, J. App. Cryst.2012, 45, 849-854'
_computing_structure_refinement 'SHELXL-2014/7 (Sheldrick, 2014)'
_computing_structure_solution 'SIR97 (Giacovazzo and co., 1999)'
_diffrn_ambient_temperature 293(2)
_diffrn_measured_fraction_theta_full 0.984
_diffrn_measured_fraction_theta_max 0.984
_diffrn_measurement_device_type 'Bruker APEX-II CCD area-detector'
_diffrn_measurement_method omega-scan
_diffrn_radiation_type MoK\a
_diffrn_radiation_wavelength 0.71069
_diffrn_reflns_av_R_equivalents 0.000
_diffrn_reflns_av_unetI/netI 0.0848
_diffrn_reflns_laue_measured_fraction_full 0.984
_diffrn_reflns_laue_measured_fraction_max 0.984
_diffrn_reflns_limit_h_max 15
_diffrn_reflns_limit_h_min -14
_diffrn_reflns_limit_k_max 20
_diffrn_reflns_limit_k_min -18
_diffrn_reflns_limit_l_max 21
_diffrn_reflns_limit_l_min 0
_diffrn_reflns_number 11668
_diffrn_reflns_point_group_measured_fraction_full 0.984
_diffrn_reflns_point_group_measured_fraction_max 0.984
_diffrn_reflns_theta_full 24.889
_diffrn_reflns_theta_max 24.889
_diffrn_reflns_theta_min 1.295
_diffrn_source 'fine-focus sealed tube'
_exptl_absorpt_coefficient_mu 2.000
_exptl_absorpt_correction_T_max 0.745115
_exptl_absorpt_correction_T_min 0.535577
_exptl_absorpt_correction_type multi-scan
_exptl_absorpt_process_details 'TWINABS v2008/1 (Sheldrick, 2008)'
_exptl_crystal_colour colourless
_exptl_crystal_density_diffrn 1.569
_exptl_crystal_density_method 'not measured'
_exptl_crystal_description prismatic
_exptl_crystal_F_000 1648
_exptl_crystal_size_max 0.15
_exptl_crystal_size_mid 0.13
_exptl_crystal_size_min 0.10
_refine_diff_density_max 1.026
_refine_diff_density_min -0.454
_refine_diff_density_rms 0.083
_refine_ls_extinction_method none
_refine_ls_goodness_of_fit_ref 1.016
_refine_ls_hydrogen_treatment constr
_refine_ls_matrix_type full
_refine_ls_number_parameters 806
_refine_ls_number_reflns 11668
_refine_ls_number_restraints 24
_refine_ls_restrained_S_all 1.023
_refine_ls_R_factor_all 0.1128
_refine_ls_R_factor_gt 0.0575
_refine_ls_shift/su_max 0.001
_refine_ls_shift/su_mean 0.000
_refine_ls_structure_factor_coef Fsqd
_refine_ls_weighting_details 'w=1/[\s^2^(Fo^2^)+(0.0822P)^2^] where P=(Fo^2^+2Fc^2^)/3'
_refine_ls_weighting_scheme calc
_refine_ls_wR_factor_gt 0.1399
_refine_ls_wR_factor_ref 0.1609
_reflns_Friedel_coverage 0.000
_reflns_number_gt 6779
_reflns_number_total 11668
_reflns_threshold_expression 'I > 2\s(I)'
_cod_data_source_file c5dt02768c2.cif
_cod_data_source_block dd483
_cod_depositor_comments 'Adding full bibliography for 7036832--7036834.cif.'
_cod_database_code 7036834
_shelx_shelxl_version_number 2014/7
_shelx_space_group_comment
;
The symmetry employed for this shelxl refinement is uniquely defined
by the following loop, which should always be used as a source of
symmetry information in preference to the above space-group names.
They are only intended as comments.
;
_exptl_absorpt_special_details
;
?
;

loop_
_space_group_symop_operation_xyz
'x, y, z'
'-x, -y, -z'

loop_
_atom_site_label
_atom_site_type_symbol
_atom_site_fract_x
_atom_site_fract_y
_atom_site_fract_z
_atom_site_U_iso_or_equiv
_atom_site_adp_type
_atom_site_occupancy
_atom_site_site_symmetry_order
_atom_site_calc_flag
_atom_site_refinement_flags_posn
_atom_site_refinement_flags_adp
Zn1 Zn 1.12494(7) 0.87109(5) 0.39722(6) 0.0726(3) Uani 1 1 d . .
C1 C 1.2070(6) 0.7149(5) 0.5429(6) 0.071(2) Uani 1 1 d . .
C2 C 0.9032(6) 0.8221(4) 0.4040(4) 0.0556(17) Uani 1 1 d . .
C3 C 1.1292(5) 1.0420(5) 0.4085(4) 0.0609(18) Uani 1 1 d . .
C4 C 1.2937(7) 0.9028(6) 0.2194(6) 0.092(3) Uani 1 1 d . .
N1 N 1.1814(6) 0.7726(4) 0.4854(5) 0.101(2) Uani 1 1 d . .
N2 N 0.9838(5) 0.8494(4) 0.3906(4) 0.0813(19) Uani 1 1 d . .
N3 N 1.1204(5) 0.9757(4) 0.4124(4) 0.0737(17) Uani 1 1 d . .
N4 N 1.2356(6) 0.8867(5) 0.2870(5) 0.098(2) Uani 1 1 d . .
S1 S 1.23891(18) 0.63094(14) 0.62123(15) 0.0878(6) Uani 1 1 d . .
S2 S 0.78930(14) 0.78122(12) 0.42412(13) 0.0689(5) Uani 1 1 d . .
S3 S 1.1450(2) 1.13322(13) 0.40219(14) 0.0873(7) Uani 1 1 d . .
S4 S 1.3779(2) 0.9197(2) 0.12887(19) 0.1325(11) Uani 1 1 d . .
Zn1A Zn 0.51157(5) 0.18447(4) 0.17140(4) 0.0436(2) Uani 1 1 d . .
Zn1B Zn 0.94685(6) 0.53808(4) 0.32635(5) 0.0527(2) Uani 1 1 d . .
Zn2A Zn 0.73701(5) 0.16055(4) 0.23040(4) 0.0450(2) Uani 1 1 d . .
Zn2B Zn 0.78234(6) 0.71333(4) 0.28065(5) 0.0560(2) Uani 1 1 d . .
Cl1A Cl 0.44094(18) -0.21021(12) 0.56778(12) 0.0896(6) Uani 1 1 d . .
Cl1B Cl 0.4840(2) 0.42491(14) 0.70926(12) 0.0989(7) Uani 1 1 d . .
O1A O 0.5888(3) 0.1032(2) 0.2710(2) 0.0466(10) Uani 1 1 d . .
O2A O 0.4847(5) 0.3946(4) -0.0804(4) 0.101(2) Uani 1 1 d . .
O3A O 0.9801(6) 0.3503(5) 0.0573(5) 0.141(3) Uani 1 1 d . .
O4A O 0.6312(3) 0.1720(3) 0.0787(3) 0.0668(13) Uani 1 1 d . .
O5A O 0.7830(3) 0.1412(3) 0.1245(3) 0.0590(12) Uani 1 1 d . .
O6A O 0.5003(3) 0.2821(3) 0.1992(3) 0.0598(12) Uani 1 1 d . .
O7A O 0.6687(3) 0.2743(2) 0.2152(3) 0.0522(11) Uani 1 1 d . .
O1B O 0.7992(3) 0.5937(2) 0.3812(2) 0.0500(10) Uani 1 1 d . .
O2B O 1.2327(7) 0.5140(5) 0.1188(5) 0.153(3) Uani 1 1 d . .
O3B O 0.8835(6) 0.9318(5) 0.0331(5) 0.137(3) Uani 1 1 d . U
O4B O 1.0442(3) 0.6229(3) 0.3081(3) 0.0608(12) Uani 1 1 d . .
O5B O 0.9382(3) 0.7376(3) 0.2496(3) 0.0613(12) Uani 1 1 d . .
O6B O 0.8966(3) 0.5525(3) 0.2278(3) 0.0583(12) Uani 1 1 d . .
O7B O 0.7769(3) 0.6668(3) 0.1972(3) 0.0624(12) Uani 1 1 d . .
N1A N 0.3948(4) 0.1041(3) 0.2220(3) 0.0546(14) Uani 1 1 d . .
N2A N 0.7700(4) 0.0784(3) 0.3429(3) 0.0554(14) Uani 1 1 d . .
N3A N 0.3979(4) 0.2581(3) 0.0767(3) 0.0562(14) Uani 1 1 d . .
N4A N 0.9135(5) 0.1950(4) 0.2034(4) 0.0752(18) Uani 1 1 d . .
N1B N 0.9459(5) 0.4482(3) 0.4437(4) 0.0677(16) Uani 1 1 d . .
N2B N 0.6224(4) 0.7204(3) 0.3425(3) 0.0487(13) Uani 1 1 d . .
N3B N 1.1008(4) 0.4467(4) 0.2919(4) 0.0711(17) Uani 1 1 d . .
N4B N 0.7326(4) 0.8540(3) 0.1953(4) 0.0605(15) Uani 1 1 d . .
C1A C 0.3844(5) 0.0365(4) 0.2915(4) 0.0522(16) Uani 1 1 d . .
H1A H 0.3226 0.0074 0.3068 0.063 Uiso 1 1 calc R U
C2A C 0.4579(4) -0.0002(4) 0.3492(4) 0.0421(14) Uani 1 1 d . .
C3A C 0.4227(5) -0.0745(4) 0.4216(4) 0.0543(17) Uani 1 1 d . .
H3A H 0.3573 -0.0956 0.4288 0.065 Uiso 1 1 calc R U
C4A C 0.4844(6) -0.1162(4) 0.4815(4) 0.0531(16) Uani 1 1 d . .
C5A C 0.5779(5) -0.0837(4) 0.4721(4) 0.0498(16) Uani 1 1 d . .
H5A H 0.6183 -0.1118 0.5136 0.060 Uiso 1 1 calc R U
C6A C 0.6153(5) -0.0099(4) 0.4025(4) 0.0448(15) Uani 1 1 d . .
C7A C 0.5546(4) 0.0343(3) 0.3382(4) 0.0415(14) Uani 1 1 d . .
C8A C 0.7172(5) 0.0148(4) 0.4014(4) 0.0566(17) Uani 1 1 d . .
H8A H 0.7478 -0.0188 0.4479 0.068 Uiso 1 1 calc R U
C9A C 0.3105(6) 0.1263(5) 0.1745(5) 0.087(3) Uani 1 1 d . .
H9A1 H 0.3321 0.1008 0.1329 0.104 Uiso 1 1 calc R U
H9A2 H 0.2417 0.1044 0.2137 0.104 Uiso 1 1 calc R U
C10A C 0.2965(7) 0.2151(6) 0.1322(6) 0.129(4) Uani 1 1 d . .
H10A H 0.2639 0.2385 0.1751 0.154 Uiso 1 1 calc R U
H10B H 0.2446 0.2286 0.0971 0.154 Uiso 1 1 calc R U
C11A C 0.4320(7) 0.2493(5) -0.0048(6) 0.086(3) Uani 1 1 d . .
H11A H 0.3691 0.2620 -0.0294 0.104 Uiso 1 1 calc R U
H11B H 0.4606 0.1912 0.0044 0.104 Uiso 1 1 calc R U
C12A C 0.5200(7) 0.3096(7) -0.0669(5) 0.106(3) Uani 1 1 d . .
H12A H 0.5851 0.2935 -0.0443 0.127 Uiso 1 1 calc R U
H12B H 0.5400 0.3042 -0.1215 0.127 Uiso 1 1 calc R U
C13A C 0.4599(9) 0.4029(6) -0.0026(8) 0.123(4) Uani 1 1 d . .
H13A H 0.4386 0.4621 -0.0120 0.147 Uiso 1 1 calc R U
H13B H 0.5246 0.3855 0.0205 0.147 Uiso 1 1 calc R U
C14A C 0.3698(7) 0.3504(5) 0.0594(5) 0.088(3) Uani 1 1 d . .
H14A H 0.3043 0.3698 0.0372 0.105 Uiso 1 1 calc R U
H14B H 0.3537 0.3575 0.1129 0.105 Uiso 1 1 calc R U
C15A C 0.8736(6) 0.0937(5) 0.3543(5) 0.086(2) Uani 1 1 d . .
H15A H 0.9008 0.0434 0.3977 0.103 Uiso 1 1 calc R U
H15B H 0.8617 0.1408 0.3716 0.103 Uiso 1 1 calc R U
C16A C 0.9610(7) 0.1162(6) 0.2605(7) 0.113(3) Uani 1 1 d . .
H16A H 1.0327 0.1240 0.2633 0.135 Uiso 1 1 calc R U
H16B H 0.9687 0.0711 0.2409 0.135 Uiso 1 1 calc R U
C17A C 0.9948(7) 0.2014(6) 0.1144(6) 0.098(3) Uani 1 1 d . .
H17A H 1.0704 0.1971 0.1176 0.117 Uiso 1 1 calc R U
H17B H 0.9859 0.1552 0.1010 0.117 Uiso 1 1 calc R U
C18A C 0.9707(10) 0.2791(8) 0.0510(7) 0.148(5) Uani 1 1 d . .
H18A H 1.0179 0.2809 -0.0036 0.177 Uiso 1 1 calc R U
H18B H 0.8956 0.2802 0.0483 0.177 Uiso 1 1 calc R U
C19A C 0.9047(9) 0.3450(7) 0.1402(8) 0.128(4) Uani 1 1 d . U
H19A H 0.9130 0.3930 0.1511 0.153 Uiso 1 1 calc R U
H19B H 0.8295 0.3491 0.1363 0.153 Uiso 1 1 calc R U
C20A C 0.9245(7) 0.2676(6) 0.2109(7) 0.110(3) Uani 1 1 d . .
H20A H 0.9984 0.2655 0.2166 0.132 Uiso 1 1 calc R U
H20B H 0.8736 0.2687 0.2633 0.132 Uiso 1 1 calc R U
C21A C 0.7310(5) 0.1541(4) 0.0700(4) 0.0523(16) Uani 1 1 d . .
C22A C 0.7965(6) 0.1488(5) -0.0130(4) 0.076(2) Uani 1 1 d . .
H22A H 0.8590 0.1819 -0.0354 0.114 Uiso 1 1 calc R U
H22B H 0.7514 0.1705 -0.0535 0.114 Uiso 1 1 calc R U
H22C H 0.8212 0.0905 -0.0031 0.114 Uiso 1 1 calc R U
C23A C 0.5747(5) 0.3087(4) 0.2136(4) 0.0468(15) Uani 1 1 d . .
C24A C 0.5448(6) 0.3883(4) 0.2301(5) 0.080(2) Uani 1 1 d . .
H24A H 0.6013 0.3965 0.2508 0.120 Uiso 1 1 calc R U
H24B H 0.4762 0.3831 0.2723 0.120 Uiso 1 1 calc R U
H24C H 0.5377 0.4361 0.1776 0.120 Uiso 1 1 calc R U
C1B C 0.8646(6) 0.4318(4) 0.5096(5) 0.067(2) Uani 1 1 d . .
H1B H 0.8757 0.3838 0.5580 0.080 Uiso 1 1 calc R U
C2B C 0.7592(5) 0.4771(4) 0.5190(4) 0.0513(16) Uani 1 1 d . .
C3B C 0.6811(7) 0.4392(5) 0.5962(4) 0.071(2) Uani 1 1 d . .
H3B H 0.7012 0.3882 0.6381 0.085 Uiso 1 1 calc R U
C4B C 0.5754(6) 0.4757(5) 0.6116(4) 0.0634(19) Uani 1 1 d . .
C5B C 0.5467(6) 0.5512(4) 0.5514(4) 0.0617(18) Uani 1 1 d . .
H5B H 0.4759 0.5763 0.5627 0.074 Uiso 1 1 calc R U
C6B C 0.6186(5) 0.5920(4) 0.4744(4) 0.0507(16) Uani 1 1 d . .
C7B C 0.7290(5) 0.5560(4) 0.4544(4) 0.0485(16) Uani 1 1 d . .
C8B C 0.5740(5) 0.6692(4) 0.4159(4) 0.0558(17) Uani 1 1 d . .
H8B H 0.4996 0.6836 0.4342 0.067 Uiso 1 1 calc R U
C9B C 1.0444(6) 0.3909(5) 0.4505(6) 0.095(3) Uani 1 1 d . .
H9B1 H 1.1023 0.4181 0.4523 0.114 Uiso 1 1 calc R U
H9B2 H 1.0297 0.3400 0.5030 0.114 Uiso 1 1 calc R U
C10B C 1.0793(7) 0.3684(5) 0.3768(6) 0.094(3) Uani 1 1 d . .
H10C H 1.0228 0.3380 0.3777 0.113 Uiso 1 1 calc R U
H10D H 1.1459 0.3307 0.3809 0.113 Uiso 1 1 calc R U
C11B C 1.2073(6) 0.4737(6) 0.2732(7) 0.110(4) Uani 1 1 d . .
H11C H 1.2616 0.4257 0.2781 0.133 Uiso 1 1 calc R U
H11D H 1.2092 0.4956 0.3144 0.133 Uiso 1 1 calc R U
C12B C 1.2343(8) 0.5417(6) 0.1842(8) 0.124(4) Uani 1 1 d . U
H12C H 1.1818 0.5905 0.1808 0.149 Uiso 1 1 calc R U
H12D H 1.3068 0.5595 0.1728 0.149 Uiso 1 1 calc R U
C13B C 1.1297(9) 0.4859(7) 0.1390(7) 0.126(4) Uani 1 1 d . U
H13C H 1.1281 0.4640 0.0978 0.151 Uiso 1 1 calc R U
H13D H 1.0752 0.5339 0.1334 0.151 Uiso 1 1 calc R U
C14B C 1.0994(7) 0.4198(6) 0.2255(7) 0.099(3) Uani 1 1 d . .
H14C H 1.0262 0.4040 0.2354 0.119 Uiso 1 1 calc R U
H14D H 1.1501 0.3698 0.2298 0.119 Uiso 1 1 calc R U
C15B C 0.5590(5) 0.7952(4) 0.2948(4) 0.0612(18) Uani 1 1 d . .
H15C H 0.4925 0.8063 0.3336 0.073 Uiso 1 1 calc R U
H15D H 0.5381 0.7854 0.2518 0.073 Uiso 1 1 calc R U
C16B C 0.6267(6) 0.8697(4) 0.2526(5) 0.078(2) Uani 1 1 d . .
H16C H 0.6420 0.8820 0.2962 0.094 Uiso 1 1 calc R U
H16D H 0.5854 0.9190 0.2191 0.094 Uiso 1 1 calc R U
C17B C 0.8034(7) 0.9211(4) 0.1787(5) 0.096(3) Uani 1 1 d . .
H17C H 0.8242 0.9096 0.2310 0.115 Uiso 1 1 calc R U
H17D H 0.7620 0.9761 0.1622 0.115 Uiso 1 1 calc R U
C18B C 0.9081(7) 0.9235(7) 0.1067(6) 0.127(4) Uani 1 1 d . .
H18C H 0.9488 0.9708 0.0936 0.152 Uiso 1 1 calc R U
H18D H 0.9546 0.8715 0.1268 0.152 Uiso 1 1 calc R U
C19B C 0.8181(9) 0.8679(8) 0.0508(7) 0.141(4) Uani 1 1 d . .
H19C H 0.8590 0.8132 0.0724 0.169 Uiso 1 1 calc R U
H19D H 0.8038 0.8748 -0.0025 0.169 Uiso 1 1 calc R U
C20B C 0.7135(8) 0.8667(5) 0.1126(5) 0.095(3) Uani 1 1 d . .
H20C H 0.6727 0.8211 0.1211 0.114 Uiso 1 1 calc R U
H20D H 0.6701 0.9201 0.0908 0.114 Uiso 1 1 calc R U
C21B C 1.0254(5) 0.7008(5) 0.2697(4) 0.0528(17) Uani 1 1 d . .
C22B C 1.1170(5) 0.7555(4) 0.2474(4) 0.070(2) Uani 1 1 d . .
H22D H 1.1278 0.7540 0.2991 0.105 Uiso 1 1 calc R U
H22E H 1.0979 0.8130 0.2112 0.105 Uiso 1 1 calc R U
H22F H 1.1835 0.7343 0.2176 0.105 Uiso 1 1 calc R U
C23B C 0.8238(5) 0.5992(4) 0.1904(4) 0.0501(16) Uani 1 1 d . .
C24B C 0.7939(6) 0.5734(5) 0.1305(5) 0.075(2) Uani 1 1 d . .
H24D H 0.7405 0.5318 0.1623 0.112 Uiso 1 1 calc R U
H24E H 0.8584 0.5494 0.1015 0.112 Uiso 1 1 calc R U
H24F H 0.7634 0.6223 0.0889 0.112 Uiso 1 1 calc R U

loop_
_atom_site_aniso_label
_atom_site_aniso_U_11
_atom_site_aniso_U_22
_atom_site_aniso_U_33
_atom_site_aniso_U_23
_atom_site_aniso_U_13
_atom_site_aniso_U_12
Zn1 0.0646(5) 0.0666(6) 0.0951(7) -0.0307(5) -0.0283(5) -0.0139(4)
C1 0.060(5) 0.068(5) 0.104(6) -0.049(5) -0.025(4) -0.002(4)
C2 0.060(4) 0.056(4) 0.055(4) -0.030(3) -0.017(4) 0.008(3)
C3 0.054(4) 0.070(5) 0.059(5) -0.020(4) -0.027(3) 0.003(4)
C4 0.068(6) 0.123(8) 0.106(7) -0.056(7) -0.020(5) -0.030(5)
N1 0.105(6) 0.069(5) 0.129(7) -0.020(5) -0.064(5) 0.003(4)
N2 0.061(4) 0.097(5) 0.093(5) -0.039(4) -0.016(4) -0.024(4)
N3 0.065(4) 0.069(4) 0.089(5) -0.030(4) -0.023(3) -0.007(3)
N4 0.080(5) 0.111(6) 0.124(6) -0.069(5) -0.003(5) -0.038(4)
S1 0.0869(15) 0.0798(15) 0.1025(17) -0.0315(13) -0.0421(13) -0.0012(11)
S2 0.0504(10) 0.0705(12) 0.0928(14) -0.0359(11) -0.0271(10) 0.0032(9)
S3 0.1192(18) 0.0602(13) 0.0953(16) -0.0289(12) -0.0478(14) -0.0061(12)
S4 0.101(2) 0.195(3) 0.116(2) -0.081(2) -0.0156(17) -0.014(2)
Zn1A 0.0343(4) 0.0477(4) 0.0472(4) -0.0131(3) -0.0150(3) -0.0062(3)
Zn1B 0.0487(4) 0.0433(4) 0.0675(5) -0.0193(4) -0.0245(4) 0.0022(3)
Zn2A 0.0351(4) 0.0496(4) 0.0535(5) -0.0194(4) -0.0183(3) -0.0015(3)
Zn2B 0.0479(4) 0.0419(4) 0.0626(5) -0.0152(4) -0.0055(4) 0.0046(3)
Cl1A 0.1152(17) 0.0588(12) 0.0616(12) 0.0041(10) -0.0110(11) -0.0188(11)
Cl1B 0.1232(18) 0.0938(15) 0.0565(12) -0.0157(11) 0.0080(12) -0.0385(13)
O1A 0.044(2) 0.044(2) 0.048(2) -0.007(2) -0.0205(19) -0.0071(18)
O2A 0.104(4) 0.087(4) 0.084(4) 0.019(4) -0.050(4) -0.029(3)
O3A 0.132(6) 0.118(6) 0.145(7) -0.009(5) -0.029(5) -0.061(5)
O4A 0.042(3) 0.095(4) 0.050(3) -0.019(3) -0.015(2) 0.008(2)
O5A 0.040(2) 0.081(3) 0.059(3) -0.031(3) -0.013(2) -0.002(2)
O6A 0.064(3) 0.051(3) 0.077(3) -0.028(2) -0.040(2) 0.007(2)
O7A 0.044(2) 0.043(2) 0.069(3) -0.020(2) -0.018(2) -0.001(2)
O1B 0.055(3) 0.040(2) 0.044(2) -0.008(2) -0.013(2) -0.0005(19)
O2B 0.113(6) 0.169(7) 0.136(6) -0.071(6) 0.030(5) 0.007(5)
O3B 0.117(5) 0.103(5) 0.115(5) -0.010(4) 0.026(4) -0.009(4)
O4B 0.049(3) 0.042(3) 0.090(3) -0.025(3) -0.022(2) 0.000(2)
O5B 0.046(3) 0.048(3) 0.074(3) -0.011(2) -0.015(2) 0.000(2)
O6B 0.061(3) 0.056(3) 0.063(3) -0.028(2) -0.029(2) 0.016(2)
O7B 0.068(3) 0.047(3) 0.067(3) -0.025(2) -0.020(2) 0.016(2)
N1A 0.044(3) 0.064(3) 0.044(3) -0.002(3) -0.015(2) -0.019(3)
N2A 0.049(3) 0.057(3) 0.065(4) -0.019(3) -0.035(3) 0.003(3)
N3A 0.047(3) 0.064(4) 0.050(3) -0.008(3) -0.019(3) -0.012(3)
N4A 0.066(4) 0.071(4) 0.086(5) -0.009(4) -0.041(4) -0.018(3)
N1B 0.064(4) 0.046(3) 0.086(5) -0.011(3) -0.033(4) -0.004(3)
N2B 0.044(3) 0.040(3) 0.054(3) -0.017(3) -0.008(3) 0.002(2)
N3B 0.052(4) 0.072(4) 0.099(5) -0.045(4) -0.025(3) 0.010(3)
N4B 0.064(4) 0.045(3) 0.059(4) -0.014(3) -0.011(3) 0.006(3)
C1A 0.042(4) 0.054(4) 0.060(4) -0.022(4) -0.006(3) -0.013(3)
C2A 0.039(3) 0.042(3) 0.041(3) -0.015(3) -0.004(3) -0.008(3)
C3A 0.065(4) 0.044(4) 0.048(4) -0.020(3) 0.001(3) -0.009(3)
C4A 0.068(4) 0.039(4) 0.041(4) -0.010(3) -0.005(3) -0.006(3)
C5A 0.060(4) 0.042(4) 0.037(4) -0.015(3) -0.012(3) 0.016(3)
C6A 0.043(3) 0.048(4) 0.039(4) -0.017(3) -0.011(3) 0.007(3)
C7A 0.043(3) 0.038(3) 0.043(4) -0.018(3) -0.013(3) 0.007(3)
C8A 0.067(4) 0.057(4) 0.049(4) -0.017(4) -0.032(4) 0.008(4)
C9A 0.060(5) 0.092(6) 0.089(6) 0.012(5) -0.046(4) -0.038(4)
C10A 0.077(6) 0.140(9) 0.124(8) 0.019(7) -0.051(6) -0.043(6)
C11A 0.111(7) 0.077(6) 0.107(7) -0.050(5) -0.073(6) 0.019(5)
C12A 0.094(7) 0.135(9) 0.061(6) -0.020(6) -0.032(5) 0.028(6)
C13A 0.176(11) 0.068(6) 0.142(10) -0.006(7) -0.109(9) -0.026(6)
C14A 0.099(7) 0.092(7) 0.094(6) -0.056(6) -0.057(5) 0.042(5)
C15A 0.054(5) 0.115(7) 0.086(6) -0.023(5) -0.036(4) -0.013(4)
C16A 0.072(6) 0.117(8) 0.183(11) -0.075(8) -0.079(7) 0.027(5)
C17A 0.074(6) 0.109(8) 0.101(7) -0.033(6) -0.014(5) -0.022(5)
C18A 0.179(12) 0.132(10) 0.101(8) -0.028(8) 0.028(8) -0.087(9)
C19A 0.105(6) 0.107(7) 0.185(8) -0.071(6) -0.032(6) -0.012(5)
C20A 0.064(5) 0.119(8) 0.176(10) -0.082(8) -0.029(6) -0.011(5)
C21A 0.054(4) 0.054(4) 0.035(4) -0.008(3) -0.007(3) -0.006(3)
C22A 0.069(5) 0.097(6) 0.058(5) -0.040(4) -0.012(4) 0.020(4)
C23A 0.058(4) 0.039(4) 0.045(4) -0.015(3) -0.020(3) -0.002(3)
C24A 0.089(6) 0.054(5) 0.102(6) -0.031(4) -0.044(5) 0.015(4)
C1B 0.070(5) 0.056(4) 0.067(5) 0.002(4) -0.042(4) -0.010(4)
C2B 0.053(4) 0.054(4) 0.058(4) -0.028(4) -0.022(3) -0.003(3)
C3B 0.108(6) 0.072(5) 0.039(4) -0.013(4) -0.027(4) -0.030(5)
C4B 0.069(5) 0.074(5) 0.053(5) -0.038(4) 0.004(4) -0.017(4)
C5B 0.067(5) 0.070(5) 0.045(4) -0.016(4) -0.014(4) -0.017(4)
C6B 0.054(4) 0.055(4) 0.046(4) -0.018(3) -0.016(3) -0.008(3)
C7B 0.062(4) 0.048(4) 0.040(4) -0.012(3) -0.025(3) -0.006(3)
C8B 0.050(4) 0.057(4) 0.059(4) -0.025(4) -0.009(3) -0.009(3)
C9B 0.061(5) 0.069(5) 0.133(8) -0.015(5) -0.047(5) 0.020(4)
C10B 0.095(7) 0.049(5) 0.133(8) -0.037(6) -0.029(6) 0.009(4)
C11B 0.066(6) 0.109(7) 0.210(12) -0.117(8) -0.042(6) 0.019(5)
C12B 0.098(6) 0.100(6) 0.151(8) -0.052(6) 0.010(6) -0.017(5)
C13B 0.107(7) 0.156(8) 0.109(7) -0.063(6) -0.029(6) 0.028(6)
C14B 0.074(6) 0.106(7) 0.154(9) -0.092(8) -0.033(6) 0.017(5)
C15B 0.050(4) 0.059(4) 0.061(4) -0.022(4) -0.008(3) 0.009(3)
C16B 0.067(5) 0.068(5) 0.085(6) -0.023(4) -0.027(4) 0.021(4)
C17B 0.132(8) 0.040(4) 0.093(6) 0.003(4) -0.044(6) -0.002(5)
C18B 0.063(6) 0.138(9) 0.089(7) 0.026(7) -0.008(6) -0.002(5)
C19B 0.131(10) 0.137(10) 0.089(8) -0.020(7) 0.005(7) 0.023(8)
C20B 0.146(9) 0.064(5) 0.081(6) -0.037(5) -0.038(6) 0.014(5)
C21B 0.058(4) 0.062(5) 0.044(4) -0.021(4) -0.011(3) -0.019(4)
C22B 0.075(5) 0.081(5) 0.056(4) -0.018(4) -0.019(4) -0.029(4)
C23B 0.051(4) 0.046(4) 0.053(4) -0.015(3) -0.013(3) -0.012(3)
C24B 0.077(5) 0.078(5) 0.094(6) -0.049(5) -0.043(4) 0.012(4)

loop_
_atom_type_symbol
_atom_type_description
_atom_type_scat_dispersion_real
_atom_type_scat_dispersion_imag
_atom_type_scat_source
C C 0.0033 0.0016 'International Tables Vol C Tables 4.2.6.8 and 6.1.1.4'
H H 0.0000 0.0000 'International Tables Vol C Tables 4.2.6.8 and 6.1.1.4'
N N 0.0061 0.0033 'International Tables Vol C Tables 4.2.6.8 and 6.1.1.4'
O O 0.0106 0.0060 'International Tables Vol C Tables 4.2.6.8 and 6.1.1.4'
S S 0.1246 0.1234 'International Tables Vol C Tables 4.2.6.8 and 6.1.1.4'
Cl Cl 0.1484 0.1585 'International Tables Vol C Tables 4.2.6.8 and 6.1.1.4'
Zn Zn 0.2839 1.4301 'International Tables Vol C Tables 4.2.6.8 and 6.1.1.4'

loop_
_geom_angle_atom_site_label_1
_geom_angle_atom_site_label_2
_geom_angle_atom_site_label_3
_geom_angle
N2 Zn1 N1 110.1(3)
N2 Zn1 N3 113.8(3)
N1 Zn1 N3 111.9(3)
N2 Zn1 N4 109.6(3)
N1 Zn1 N4 106.1(3)
N3 Zn1 N4 104.8(3)
N1 C1 S1 176.3(7)
N2 C2 S2 178.8(7)
N3 C3 S3 178.4(7)
N4 C4 S4 176.5(10)
C1 N1 Zn1 174.2(8)
C2 N2 Zn1 164.6(6)
C3 N3 Zn1 169.0(6)
C4 N4 Zn1 173.4(9)
O6A Zn1A O4A 119.6(2)
O6A Zn1A N1A 122.9(2)
O4A Zn1A N1A 116.9(2)
O6A Zn1A O1A 93.44(16)
O4A Zn1A O1A 95.64(16)
N1A Zn1A O1A 88.51(17)
O6A Zn1A N3A 90.78(18)
O4A Zn1A N3A 91.10(18)
N1A Zn1A N3A 80.66(19)
O1A Zn1A N3A 168.98(16)
O6B Zn1B O4B 116.73(19)
O6B Zn1B N1B 136.8(2)
O4B Zn1B N1B 105.8(2)
O6B Zn1B O1B 94.34(16)
O4B Zn1B O1B 96.78(16)
N1B Zn1B O1B 87.9(2)
O6B Zn1B N3B 90.57(19)
O4B Zn1B N3B 91.64(19)
N1B Zn1B N3B 80.3(2)
O1B Zn1B N3B 167.09(19)
O7A Zn2A O5A 113.81(18)
O7A Zn2A N2A 121.10(19)
O5A Zn2A N2A 124.7(2)
O7A Zn2A O1A 95.61(15)
O5A Zn2A O1A 93.11(16)
N2A Zn2A O1A 87.52(17)
O7A Zn2A N4A 95.2(2)
O5A Zn2A N4A 87.8(2)
N2A Zn2A N4A 82.0(2)
O1A Zn2A N4A 167.79(18)
O5B Zn2B O7B 103.60(18)
O5B Zn2B N2B 153.57(19)
O7B Zn2B N2B 102.29(19)
O5B Zn2B O1B 95.37(16)
O7B Zn2B O1B 95.27(16)
N2B Zn2B O1B 87.44(17)
O5B Zn2B N4B 91.74(18)
O7B Zn2B N4B 94.58(19)
N2B Zn2B N4B 80.96(19)
O1B Zn2B N4B 166.15(17)
C7A O1A Zn2A 129.9(3)
C7A O1A Zn1A 129.3(3)
Zn2A O1A Zn1A 100.80(15)
C13A O2A C12A 109.1(7)
C18A O3A C19A 105.1(8)
C21A O4A Zn1A 134.1(4)
C21A O5A Zn2A 130.5(4)
C23A O6A Zn1A 127.8(4)
C23A O7A Zn2A 134.7(4)
C7B O1B Zn2B 129.7(4)
C7B O1B Zn1B 127.1(4)
Zn2B O1B Zn1B 102.41(16)
C13B O2B C12B 107.4(7)
C18B O3B C19B 110.8(8)
C21B O4B Zn1B 123.2(4)
C21B O5B Zn2B 138.4(4)
C23B O6B Zn1B 135.5(4)
C23B O7B Zn2B 128.5(4)
C1A N1A C9A 116.9(5)
C1A N1A Zn1A 127.7(4)
C9A N1A Zn1A 115.4(4)
C8A N2A C15A 118.5(5)
C8A N2A Zn2A 128.7(4)
C15A N2A Zn2A 112.7(4)
C11A N3A C10A 112.2(7)
C11A N3A C14A 108.6(6)
C10A N3A C14A 105.8(7)
C11A N3A Zn1A 115.8(4)
C10A N3A Zn1A 97.6(4)
C14A N3A Zn1A 115.9(4)
C20A N4A C16A 115.9(7)
C20A N4A C17A 104.8(6)
C16A N4A C17A 99.3(7)
C20A N4A Zn2A 117.0(5)
C16A N4A Zn2A 101.3(4)
C17A N4A Zn2A 117.6(4)
C1B N1B C9B 118.0(6)
C1B N1B Zn1B 126.6(5)
C9B N1B Zn1B 115.0(5)
C8B N2B C15B 118.5(5)
C8B N2B Zn2B 128.0(4)
C15B N2B Zn2B 113.5(4)
C11B N3B C14B 107.8(6)
C11B N3B C10B 110.6(7)
C14B N3B C10B 106.3(7)
C11B N3B Zn1B 116.9(5)
C14B N3B Zn1B 116.1(4)
C10B N3B Zn1B 98.3(4)
C20B N4B C17B 108.3(6)
C20B N4B C16B 109.7(6)
C17B N4B C16B 105.2(6)
C20B N4B Zn2B 115.0(4)
C17B N4B Zn2B 117.3(4)
C16B N4B Zn2B 100.4(4)
N1A C1A C2A 127.7(5)
N1A C1A H1A 116.2
C2A C1A H1A 116.2
C7A C2A C3A 120.8(6)
C7A C2A C1A 125.1(5)
C3A C2A C1A 114.1(5)
C4A C3A C2A 120.4(6)
C4A C3A H3A 119.8
C2A C3A H3A 119.8
C5A C4A C3A 119.6(6)
C5A C4A Cl1A 121.3(5)
C3A C4A Cl1A 119.0(5)
C4A C5A C6A 122.1(6)
C4A C5A H5A 119.0
C6A C5A H5A 119.0
C5A C6A C7A 119.9(6)
C5A C6A C8A 115.0(5)
C7A C6A C8A 125.0(5)
O1A C7A C2A 121.5(5)
O1A C7A C6A 121.4(5)
C2A C7A C6A 117.1(5)
N2A C8A C6A 126.8(6)
N2A C8A H8A 116.6
C6A C8A H8A 116.6
C10A C9A N1A 109.5(6)
C10A C9A H9A1 109.8
N1A C9A H9A1 109.8
C10A C9A H9A2 109.8
N1A C9A H9A2 109.8
H9A1 C9A H9A2 108.2
C9A C10A N3A 115.6(8)
C9A C10A H10A 108.4
N3A C10A H10A 108.4
C9A C10A H10B 108.4
N3A C10A H10B 108.4
H10A C10A H10B 107.4
N3A C11A C12A 110.4(6)
N3A C11A H11A 109.6
C12A C11A H11A 109.6
N3A C11A H11B 109.6
C12A C11A H11B 109.6
H11A C11A H11B 108.1
O2A C12A C11A 112.2(7)
O2A C12A H12A 109.2
C11A C12A H12A 109.2
O2A C12A H12B 109.2
C11A C12A H12B 109.2
H12A C12A H12B 107.9
O2A C13A C14A 110.7(7)
O2A C13A H13A 109.5
C14A C13A H13A 109.5
O2A C13A H13B 109.5
C14A C13A H13B 109.5
H13A C13A H13B 108.1
C13A C14A N3A 112.0(7)
C13A C14A H14A 109.2
N3A C14A H14A 109.2
C13A C14A H14B 109.2
N3A C14A H14B 109.2
H14A C14A H14B 107.9
N2A C15A C16A 105.6(6)
N2A C15A H15A 110.6
C16A C15A H15A 110.6
N2A C15A H15B 110.6
C16A C15A H15B 110.6
H15A C15A H15B 108.7
N4A C16A C15A 104.7(6)
N4A C16A H16A 110.8
C15A C16A H16A 110.8
N4A C16A H16B 110.8
C15A C16A H16B 110.8
H16A C16A H16B 108.9
C18A C17A N4A 108.4(8)
C18A C17A H17A 110.0
N4A C17A H17A 110.0
C18A C17A H17B 110.0
N4A C17A H17B 110.0
H17A C17A H17B 108.4
O3A C18A C17A 118.9(11)
O3A C18A H18A 107.6
C17A C18A H18A 107.6
O3A C18A H18B 107.6
C17A C18A H18B 107.6
H18A C18A H18B 107.0
C20A C19A O3A 112.8(9)
C20A C19A H19A 109.0
O3A C19A H19A 109.0
C20A C19A H19B 109.0
O3A C19A H19B 109.0
H19A C19A H19B 107.8
N4A C20A C19A 114.4(9)
N4A C20A H20A 108.7
C19A C20A H20A 108.7
N4A C20A H20B 108.7
C19A C20A H20B 108.7
H20A C20A H20B 107.6
O5A C21A O4A 125.3(6)
O5A C21A C22A 116.9(6)
O4A C21A C22A 117.8(6)
C21A C22A H22A 109.5
C21A C22A H22B 109.5
H22A C22A H22B 109.5
C21A C22A H22C 109.5
H22A C22A H22C 109.5
H22B C22A H22C 109.5
O7A C23A O6A 125.2(6)
O7A C23A C24A 118.2(6)
O6A C23A C24A 116.6(6)
C23A C24A H24A 109.5
C23A C24A H24B 109.5
H24A C24A H24B 109.5
C23A C24A H24C 109.5
H24A C24A H24C 109.5
H24B C24A H24C 109.5
N1B C1B C2B 128.8(6)
N1B C1B H1B 115.6
C2B C1B H1B 115.6
C3B C2B C1B 116.4(6)
C3B C2B C7B 119.5(6)
C1B C2B C7B 124.1(6)
C4B C3B C2B 121.8(7)
C4B C3B H3B 119.1
C2B C3B H3B 119.1
C5B C4B C3B 119.1(6)
C5B C4B Cl1B 122.0(6)
C3B C4B Cl1B 118.9(6)
C4B C5B C6B 122.3(7)
C4B C5B H5B 118.8
C6B C5B H5B 118.8
C5B C6B C7B 120.8(6)
C5B C6B C8B 115.5(6)
C7B C6B C8B 123.6(6)
O1B C7B C2B 121.6(6)
O1B C7B C6B 122.0(5)
C2B C7B C6B 116.4(6)
N2B C8B C6B 128.7(6)
N2B C8B H8B 115.7
C6B C8B H8B 115.7
C10B C9B N1B 109.2(7)
C10B C9B H9B1 109.8
N1B C9B H9B1 109.8
C10B C9B H9B2 109.8
N1B C9B H9B2 109.8
H9B1 C9B H9B2 108.3
C9B C10B N3B 112.1(6)
C9B C10B H10C 109.2
N3B C10B H10C 109.2
C9B C10B H10D 109.2
N3B C10B H10D 109.2
H10C C10B H10D 107.9
N3B C11B C12B 110.2(8)
N3B C11B H11C 109.6
C12B C11B H11C 109.6
N3B C11B H11D 109.6
C12B C11B H11D 109.6
H11C C11B H11D 108.1
O2B C12B C11B 112.9(8)
O2B C12B H12C 109.0
C11B C12B H12C 109.0
O2B C12B H12D 109.0
C11B C12B H12D 109.0
H12C C12B H12D 107.8
O2B C13B C14B 113.7(9)
O2B C13B H13C 108.8
C14B C13B H13C 108.8
O2B C13B H13D 108.8
C14B C13B H13D 108.8
H13C C13B H13D 107.7
N3B C14B C13B 112.8(8)
N3B C14B H14C 109.0
C13B C14B H14C 109.0
N3B C14B H14D 109.0
C13B C14B H14D 109.0
H14C C14B H14D 107.8
N2B C15B C16B 109.3(5)
N2B C15B H15C 109.8
C16B C15B H15C 109.8
N2B C15B H15D 109.8
C16B C15B H15D 109.8
H15C C15B H15D 108.3
C15B C16B N4B 111.8(6)
C15B C16B H16C 109.3
N4B C16B H16C 109.3
C15B C16B H16D 109.3
N4B C16B H16D 109.3
H16C C16B H16D 107.9
N4B C17B C18B 111.0(7)
N4B C17B H17C 109.4
C18B C17B H17C 109.4
N4B C17B H17D 109.4
C18B C17B H17D 109.4
H17C C17B H17D 108.0
O3B C18B C17B 112.0(8)
O3B C18B H18C 109.2
C17B C18B H18C 109.2
O3B C18B H18D 109.2
C17B C18B H18D 109.2
H18C C18B H18D 107.9
O3B C19B C20B 114.6(10)
O3B C19B H19C 108.6
C20B C19B H19C 108.6
O3B C19B H19D 108.6
C20B C19B H19D 108.6
H19C C19B H19D 107.6
C19B C20B N4B 109.9(8)
C19B C20B H20C 109.7
N4B C20B H20C 109.7
C19B C20B H20D 109.7
N4B C20B H20D 109.7
H20C C20B H20D 108.2
O4B C21B O5B 126.3(6)
O4B C21B C22B 116.4(6)
O5B C21B C22B 117.3(6)
C21B C22B H22D 109.5
C21B C22B H22E 109.5
H22D C22B H22E 109.5
C21B C22B H22F 109.5
H22D C22B H22F 109.5
H22E C22B H22F 109.5
O7B C23B O6B 125.7(6)
O7B C23B C24B 117.6(6)
O6B C23B C24B 116.6(6)
C23B C24B H24D 109.5
C23B C24B H24E 109.5
H24D C24B H24E 109.5
C23B C24B H24F 109.5
H24D C24B H24F 109.5
H24E C24B H24F 109.5

loop_
_geom_bond_atom_site_label_1
_geom_bond_atom_site_label_2
_geom_bond_distance
Zn1 N2 1.959(6)
Zn1 N1 1.947(7)
Zn1 N3 1.952(6)
Zn1 N4 1.989(8)
C1 N1 1.160(9)
C1 S1 1.610(9)
C2 N2 1.137(8)
C2 S2 1.622(7)
C3 N3 1.159(8)
C3 S3 1.598(8)
C4 N4 1.155(10)
C4 S4 1.588(10)
Zn1A O6A 1.945(4)
Zn1A O4A 1.947(4)
Zn1A N1A 1.984(5)
Zn1A O1A 2.107(4)
Zn1A N3A 2.334(5)
Zn1B O6B 1.942(4)
Zn1B O4B 1.979(4)
Zn1B N1B 1.994(6)
Zn1B O1B 2.114(4)
Zn1B N3B 2.389(5)
Zn2A O7A 1.947(4)
Zn2A O5A 1.958(4)
Zn2A N2A 2.004(5)
Zn2A O1A 2.101(4)
Zn2A N4A 2.304(5)
Zn2B O5B 1.980(4)
Zn2B O7B 2.003(5)
Zn2B N2B 2.021(5)
Zn2B O1B 2.105(4)
Zn2B N4B 2.342(5)
Cl1A C4A 1.741(6)
Cl1B C4B 1.740(7)
O1A C7A 1.310(6)
O2A C13A 1.390(11)
O2A C12A 1.403(10)
O3A C18A 1.330(11)
O3A C19A 1.477(12)
O4A C21A 1.231(7)
O5A C21A 1.251(7)
O6A C23A 1.268(7)
O7A C23A 1.236(7)
O1B C7B 1.314(7)
O2B C13B 1.385(12)
O2B C12B 1.449(12)
O3B C18B 1.378(11)
O3B C19B 1.397(13)
O4B C21B 1.244(7)
O5B C21B 1.241(7)
O6B C23B 1.255(7)
O7B C23B 1.255(7)
N1A C1A 1.280(7)
N1A C9A 1.454(7)
N2A C8A 1.283(7)
N2A C15A 1.486(8)
N3A C11A 1.452(9)
N3A C10A 1.481(9)
N3A C14A 1.497(9)
N4A C20A 1.372(9)
N4A C16A 1.457(9)
N4A C17A 1.587(10)
N1B C1B 1.280(8)
N1B C9B 1.448(8)
N2B C8B 1.269(7)
N2B C15B 1.455(7)
N3B C11B 1.425(9)
N3B C14B 1.454(9)
N3B C10B 1.530(9)
N4B C20B 1.476(9)
N4B C17B 1.497(9)
N4B C16B 1.491(8)
C1A C2A 1.453(8)
C1A H1A 0.9300
C2A C7A 1.405(7)
C2A C3A 1.408(8)
C3A C4A 1.374(8)
C3A H3A 0.9300
C4A C5A 1.357(8)
C5A C6A 1.390(8)
C5A H5A 0.9300
C6A C7A 1.425(7)
C6A C8A 1.441(8)
C8A H8A 0.9300
C9A C10A 1.404(10)
C9A H9A1 0.9700
C9A H9A2 0.9700
C10A H10A 0.9700
C10A H10B 0.9700
C11A C12A 1.519(11)
C11A H11A 0.9700
C11A H11B 0.9700
C12A H12A 0.9700
C12A H12B 0.9700
C13A C14A 1.471(12)
C13A H13A 0.9700
C13A H13B 0.9700
C14A H14A 0.9700
C14A H14B 0.9700
C15A C16A 1.637(11)
C15A H15A 0.9700
C15A H15B 0.9700
C16A H16A 0.9700
C16A H16B 0.9700
C17A C18A 1.389(12)
C17A H17A 0.9700
C17A H17B 0.9700
C18A H18A 0.9700
C18A H18B 0.9700
C19A C20A 1.434(13)
C19A H19A 0.9700
C19A H19B 0.9700
C20A H20A 0.9700
C20A H20B 0.9700
C21A C22A 1.498(8)
C22A H22A 0.9600
C22A H22B 0.9600
C22A H22C 0.9600
C23A C24A 1.500(8)
C24A H24A 0.9600
C24A H24B 0.9600
C24A H24C 0.9600
C1B C2B 1.425(9)
C1B H1B 0.9300
C2B C3B 1.406(9)
C2B C7B 1.433(8)
C3B C4B 1.378(9)
C3B H3B 0.9300
C4B C5B 1.358(9)
C5B C6B 1.375(8)
C5B H5B 0.9300
C6B C7B 1.435(8)
C6B C8B 1.437(8)
C8B H8B 0.9300
C9B C10B 1.451(10)
C9B H9B1 0.9700
C9B H9B2 0.9700
C10B H10C 0.9700
C10B H10D 0.9700
C11B C12B 1.497(13)
C11B H11C 0.9700
C11B H11D 0.9700
C12B H12C 0.9700
C12B H12D 0.9700
C13B C14B 1.461(12)
C13B H13C 0.9700
C13B H13D 0.9700
C14B H14C 0.9700
C14B H14D 0.9700
C15B C16B 1.487(9)
C15B H15C 0.9700
C15B H15D 0.9700
C16B H16C 0.9700
C16B H16D 0.9700
C17B C18B 1.546(11)
C17B H17C 0.9700
C17B H17D 0.9700
C18B H18C 0.9700
C18B H18D 0.9700
C19B C20B 1.454(12)
C19B H19C 0.9700
C19B H19D 0.9700
C20B H20C 0.9700
C20B H20D 0.9700
C21B C22B 1.507(8)
C22B H22D 0.9600
C22B H22E 0.9600
C22B H22F 0.9600
C23B C24B 1.490(8)
C24B H24D 0.9600
C24B H24E 0.9600
C24B H24F 0.9600
